data_2202844
loop_
_publ_author_name
'Pal Chaudhuri, Urmila'
'Varghese, Babu'
'Murthy, Narasimha N.'

_publ_section_title
;
 Bis[\m-2-{bis(2-pyridylethyl)amino}phenolato]bis[aquanickel(II)]
 dinitrate tetrahydrate
;
_journal_issue 8
_journal_name_full 'Acta Crystallographica Section E'
_journal_page_first m627
_journal_page_last m629
_journal_paper_doi 10.1107/S1600536803015174
_journal_volume 59
_journal_year 2003
_chemical_formula_iupac '[Ni2 (C20 H20 N3 O1)2 (H2 O1)2] (N1 O3)2, 4H2 O1'
_chemical_formula_moiety 'C40 H44 N6 Ni2 O4 2+, 2N1 O3 1-, 4H2 O1'
_chemical_formula_sum 'C40 H52 N8 Ni2 O14'
_chemical_formula_weight 986.32
_chemical_name_systematic ?
_space_group_IT_number 14
_symmetry_cell_setting monoclinic
_symmetry_space_group_name_Hall '-P 2ybc'
_symmetry_space_group_name_H-M 'P 1 21/c 1'
_atom_sites_solution_hydrogens geom
_atom_sites_solution_primary direct
_atom_sites_solution_secondary difmap
_audit_creation_method SHELXL97
_cell_angle_alpha 90.00
_cell_angle_beta 103.32(3)
_cell_angle_gamma 90.00
_cell_formula_units_Z 2
_cell_length_a 10.902(4)
_cell_length_b 10.613(4)
_cell_length_c 19.505(8)
_cell_measurement_reflns_used 25
_cell_measurement_temperature 293(2)
_cell_measurement_theta_max 15
_cell_measurement_theta_min 10
_cell_volume 2196.1(15)
_computing_cell_refinement 'CAD-4 Software'
_computing_data_collection 'CAD-4 Software (Enraf-Nonius, 1989)'
_computing_data_reduction 'XCAD4 in WinGX (Farrugia, 1999)'
_computing_molecular_graphics 'ORTEP-3 (Farrugia, 1997) PLUTON (Spek, 1999)'
_computing_publication_material SHELXL97
_computing_structure_refinement 'SHELXL97 (Sheldrick, 1997)'
_computing_structure_solution 'SIR92 (Altomare et al., 1993)'
_diffrn_ambient_temperature 293(2)
_diffrn_measured_fraction_theta_full 0.997
_diffrn_measured_fraction_theta_max 0.997
_diffrn_measurement_device_type 'Enraf--Nonius CAD-4'
_diffrn_measurement_method \w-2\q
_diffrn_radiation_monochromator graphite
_diffrn_radiation_source 'fine-focus sealed tube'
_diffrn_radiation_type MoK\a
_diffrn_radiation_wavelength 0.71073
_diffrn_reflns_av_R_equivalents 0.0403
_diffrn_reflns_av_sigmaI/netI 0.0345
_diffrn_reflns_limit_h_max 12
_diffrn_reflns_limit_h_min 0
_diffrn_reflns_limit_k_max 12
_diffrn_reflns_limit_k_min 0
_diffrn_reflns_limit_l_max 22
_diffrn_reflns_limit_l_min -23
_diffrn_reflns_number 4064
_diffrn_reflns_theta_full 24.99
_diffrn_reflns_theta_max 24.99
_diffrn_reflns_theta_min 2.15
_diffrn_standards_decay_% 0
_diffrn_standards_interval_time 60
_diffrn_standards_number 2
_exptl_absorpt_coefficient_mu 0.933
_exptl_absorpt_correction_T_max 0.830
_exptl_absorpt_correction_T_min 0.737
_exptl_absorpt_correction_type psi-scan
_exptl_absorpt_process_details '(North et al., 1968)'
_exptl_crystal_colour green
_exptl_crystal_density_diffrn 1.492
_exptl_crystal_density_method 'not measured'
_exptl_crystal_description block
_exptl_crystal_F_000 1032
_exptl_crystal_size_max 0.3
_exptl_crystal_size_mid 0.2
_exptl_crystal_size_min 0.2
_refine_diff_density_max 1.038
_refine_diff_density_min -0.780
_refine_ls_extinction_method none
_refine_ls_goodness_of_fit_ref 1.052
_refine_ls_hydrogen_treatment mixed
_refine_ls_matrix_type full
_refine_ls_number_parameters 313
_refine_ls_number_reflns 3850
_refine_ls_number_restraints 0
_refine_ls_restrained_S_all 1.052
_refine_ls_R_factor_all 0.0780
_refine_ls_R_factor_gt 0.0526
_refine_ls_shift/su_max <0.001
_refine_ls_shift/su_mean 0.000
_refine_ls_structure_factor_coef Fsqd
_refine_ls_weighting_details 'calc w = 1/[\s^2^(Fo^2^)+(0.0867P)^2^+2.0357P] where P = (Fo^2^+2Fc^2^)/3'
_refine_ls_weighting_scheme calc
_refine_ls_wR_factor_gt 0.1289
_refine_ls_wR_factor_ref 0.1448
_reflns_number_gt 2879
_reflns_number_total 3850
_reflns_threshold_expression I>2\s(I)
_cod_data_source_file om6153.cif
_cod_data_source_block I
_cod_original_cell_volume 2196.0(15)
_cod_original_sg_symbol_H-M 'P 21/c'
_cod_database_code 2202844
_cod_database_fobs_code 2202844

loop_
_symmetry_equiv_pos_as_xyz
'x, y, z'
'-x, y+1/2, -z+1/2'
'-x, -y, -z'
'x, -y-1/2, z-1/2'

loop_
_atom_site_label
_atom_site_fract_x
_atom_site_fract_y
_atom_site_fract_z
_atom_site_U_iso_or_equiv
_atom_site_adp_type
_atom_site_calc_flag
_atom_site_refinement_flags
_atom_site_occupancy
_atom_site_disorder_assembly
_atom_site_disorder_group
_atom_site_type_symbol
C1 0.4591(3) 0.2269(3) 0.45037(17) 0.0279(8) Uani d . 1 . . C
C2 0.3340(4) 0.2460(4) 0.41267(19) 0.0355(9) Uani d . 1 . . C
C3 0.2973(5) 0.3614(4) 0.3816(2) 0.0473(11) Uani d . 1 . . C
H3 0.2141 0.3731 0.3572 0.057 Uiso calc R 1 . . H
C4 0.3819(5) 0.4594(4) 0.3863(2) 0.0518(12) Uani d . 1 . . C
H4 0.3567 0.5361 0.3644 0.062 Uiso calc R 1 . . H
C5 0.5040(5) 0.4422(4) 0.4240(2) 0.0484(11) Uani d . 1 . . C
H5 0.5611 0.5085 0.4283 0.058 Uiso calc R 1 . . H
C6 0.5436(4) 0.3272(4) 0.4557(2) 0.0374(9) Uani d . 1 . . C
H6 0.6267 0.3171 0.4805 0.045 Uiso calc R 1 . . H
C21 0.4630(4) -0.1812(4) 0.3688(2) 0.0435(10) Uani d . 1 . . C
H21 0.4852 -0.2211 0.4123 0.052 Uiso calc R 1 . . H
C22 0.5042(5) -0.2332(5) 0.3132(2) 0.0527(12) Uani d . 1 . . C
H22 0.5541 -0.3052 0.3197 0.063 Uiso calc R 1 . . H
C23 0.4703(5) -0.1772(5) 0.2485(2) 0.0546(12) Uani d . 1 . . C
H23 0.4979 -0.2091 0.2103 0.065 Uiso calc R 1 . . H
C24 0.3946(4) -0.0729(5) 0.2414(2) 0.0480(11) Uani d . 1 . . C
H24 0.3681 -0.0348 0.1975 0.058 Uiso calc R 1 . . H
C25 0.3573(4) -0.0240(4) 0.29918(19) 0.0348(9) Uani d . 1 . . C
C26 0.2764(4) 0.0920(4) 0.2888(2) 0.0411(10) Uani d . 1 . . C
H26A 0.2290 0.0934 0.2402 0.049 Uiso calc R 1 . . H
H26B 0.3316 0.1649 0.2956 0.049 Uiso calc R 1 . . H
C27 0.1843(4) 0.1076(4) 0.3354(2) 0.0424(10) Uani d . 1 . . C
H27A 0.1239 0.1727 0.3157 0.051 Uiso calc R 1 . . H
H27B 0.1381 0.0294 0.3354 0.051 Uiso calc R 1 . . H
C31 0.3046(4) -0.0748(4) 0.6070(2) 0.0460(10) Uani d . 1 . . C
H31 0.3542 -0.1424 0.5996 0.055 Uiso calc R 1 . . H
C32 0.2572(5) -0.0773(5) 0.6658(2) 0.0576(13) Uani d . 1 . . C
H32 0.2736 -0.1449 0.6969 0.069 Uiso calc R 1 . . H
C33 0.1842(5) 0.0226(5) 0.6783(3) 0.0611(14) Uani d . 1 . . C
H33 0.1506 0.0240 0.7179 0.073 Uiso calc R 1 . . H
C34 0.1627(4) 0.1195(5) 0.6308(2) 0.0539(12) Uani d . 1 . . C
H34 0.1141 0.1880 0.6381 0.065 Uiso calc R 1 . . H
C35 0.2135(4) 0.1156(4) 0.5716(2) 0.0404(9) Uani d . 1 . . C
C36 0.1884(5) 0.2208(5) 0.5197(3) 0.0588(13) Uani d . 1 . . C
H36A 0.2654 0.2688 0.5234 0.071 Uiso calc R 1 . . H
H36B 0.1261 0.2766 0.5318 0.071 Uiso calc R 1 . . H
C37 0.1415(4) 0.1776(5) 0.4442(2) 0.0526(12) Uani d . 1 . . C
H37A 0.0862 0.1058 0.4432 0.063 Uiso calc R 1 . . H
H37B 0.0925 0.2448 0.4172 0.063 Uiso calc R 1 . . H
N1 0.2459(3) 0.1417(3) 0.40960(16) 0.0358(7) Uani d . 1 . . N
N2 0.3928(3) -0.0763(3) 0.36353(16) 0.0342(7) Uani d . 1 . . N
N3 0.2849(3) 0.0186(3) 0.55878(17) 0.0363(7) Uani d . 1 . . N
N4 -0.0398(4) 0.4660(4) 0.3446(2) 0.0541(10) Uani d . 1 . . N
O1 0.4932(2) 0.1147(2) 0.47979(13) 0.0308(6) Uani d . 1 . . O
O2 0.2064(3) -0.1409(3) 0.4382(2) 0.0500(8) Uani d . 1 . . O
O3 0.0142(5) 0.5024(5) 0.3009(2) 0.0998(17) Uani d . 1 . . O
O4 -0.0935(5) 0.3648(4) 0.3392(3) 0.1044(17) Uani d . 1 . . O
O5 -0.0427(7) 0.5302(6) 0.3949(3) 0.139(2) Uani d . 1 . . O
O6 0.1271(6) -0.3350(7) 0.5080(5) 0.104(2) Uani d . 1 . . O
O7 0.1297(6) -0.2494(6) 0.3088(3) 0.104(2) Uani d . 1 . . O
Ni1 0.35177(4) -0.01185(4) 0.46250(2) 0.02862(18) Uani d . 1 . . Ni
H2A 0.184(5) -0.168(5) 0.397(3) 0.072(19) Uiso d . 1 . . H
H2B 0.188(5) -0.184(6) 0.463(3) 0.07(2) Uiso d . 1 . . H
H6A 0.124(9) -0.359(9) 0.544(5) 0.13(4) Uiso d . 1 . . H
H6B 0.097(8) -0.377(8) 0.480(4) 0.11(4) Uiso d . 1 . . H
H7A 0.089(9) -0.211(10) 0.268(5) 0.18(5) Uiso d . 1 . . H
H7B 0.097(6) -0.309(6) 0.309(3) 0.07(2) Uiso d . 1 . . H

loop_
_atom_site_aniso_label
_atom_site_aniso_U_11
_atom_site_aniso_U_22
_atom_site_aniso_U_33
_atom_site_aniso_U_12
_atom_site_aniso_U_13
_atom_site_aniso_U_23
C1 0.036(2) 0.0226(17) 0.0276(17) 0.0086(15) 0.0116(15) 0.0005(14)
C2 0.039(2) 0.034(2) 0.0329(19) 0.0091(17) 0.0065(16) 0.0049(16)
C3 0.056(3) 0.037(2) 0.048(2) 0.017(2) 0.009(2) 0.0075(19)
C4 0.078(3) 0.029(2) 0.048(2) 0.012(2) 0.014(2) 0.0079(19)
C5 0.074(3) 0.028(2) 0.045(2) -0.003(2) 0.016(2) -0.0028(18)
C6 0.044(2) 0.031(2) 0.037(2) -0.0022(17) 0.0096(17) -0.0041(16)
C21 0.051(3) 0.040(2) 0.040(2) 0.003(2) 0.0100(19) -0.0003(18)
C22 0.061(3) 0.050(3) 0.049(3) 0.011(2) 0.016(2) -0.007(2)
C23 0.067(3) 0.056(3) 0.047(3) 0.004(2) 0.027(2) -0.008(2)
C24 0.057(3) 0.054(3) 0.035(2) -0.006(2) 0.0149(19) 0.0026(19)
C25 0.033(2) 0.036(2) 0.0338(19) -0.0111(16) 0.0060(15) -0.0008(16)
C26 0.046(2) 0.043(2) 0.032(2) -0.0001(19) 0.0036(17) 0.0021(17)
C27 0.030(2) 0.046(2) 0.046(2) 0.0054(18) -0.0018(17) 0.0063(19)
C31 0.045(2) 0.045(3) 0.052(3) 0.007(2) 0.018(2) 0.005(2)
C32 0.066(3) 0.063(3) 0.050(3) 0.007(3) 0.027(2) 0.016(2)
C33 0.056(3) 0.085(4) 0.051(3) 0.005(3) 0.031(2) 0.000(3)
C34 0.051(3) 0.064(3) 0.054(3) 0.011(2) 0.027(2) -0.001(2)
C35 0.032(2) 0.044(2) 0.048(2) 0.0063(18) 0.0153(18) -0.0017(18)
C36 0.069(3) 0.053(3) 0.066(3) 0.029(3) 0.038(3) 0.007(2)
C37 0.040(2) 0.065(3) 0.057(3) 0.028(2) 0.018(2) 0.021(2)
N1 0.0275(17) 0.0398(18) 0.0394(17) 0.0081(14) 0.0065(14) 0.0046(14)
N2 0.0312(17) 0.0331(18) 0.0378(17) -0.0016(14) 0.0073(13) -0.0012(14)
N3 0.0310(16) 0.0393(18) 0.0401(17) 0.0038(14) 0.0115(13) 0.0004(14)
N4 0.045(2) 0.063(3) 0.054(2) 0.015(2) 0.0126(18) 0.013(2)
O1 0.0258(13) 0.0280(14) 0.0373(14) 0.0024(10) 0.0049(11) 0.0050(11)
O2 0.0494(19) 0.056(2) 0.0447(19) -0.0198(16) 0.0098(15) 0.0038(17)
O3 0.078(3) 0.145(5) 0.087(3) 0.027(3) 0.040(2) 0.044(3)
O4 0.091(3) 0.068(3) 0.135(4) -0.023(3) -0.013(3) 0.028(3)
O5 0.191(7) 0.126(5) 0.107(4) -0.005(5) 0.049(4) -0.042(4)
O6 0.087(4) 0.119(5) 0.107(5) -0.036(3) 0.026(3) 0.035(4)
O7 0.142(5) 0.096(4) 0.068(3) -0.061(4) 0.015(3) -0.012(3)
Ni1 0.0255(3) 0.0286(3) 0.0320(3) 0.0029(2) 0.00716(18) 0.00228(19)

loop_
_atom_type_symbol
_atom_type_description
_atom_type_scat_dispersion_real
_atom_type_scat_dispersion_imag
_atom_type_scat_source
C C 0.0033 0.0016 'International Tables Vol C Tables 4.2.6.8 and 6.1.1.4'
H H 0.0000 0.0000 'International Tables Vol C Tables 4.2.6.8 and 6.1.1.4'
N N 0.0061 0.0033 'International Tables Vol C Tables 4.2.6.8 and 6.1.1.4'
O O 0.0106 0.0060 'International Tables Vol C Tables 4.2.6.8 and 6.1.1.4'
Ni Ni 0.3393 1.1124 'International Tables Vol C Tables 4.2.6.8 and 6.1.1.4'

loop_
_geom_angle_atom_site_label_1
_geom_angle_atom_site_label_2
_geom_angle_atom_site_label_3
_geom_angle_site_symmetry_1
_geom_angle_site_symmetry_3
_geom_angle
_geom_angle_publ_flag
O1 C1 C6 . . 122.3(3) ?
O1 C1 C2 . . 119.5(3) ?
C6 C1 C2 . . 118.2(3) ?
C3 C2 C1 . . 120.3(4) ?
C3 C2 N1 . . 122.1(4) ?
C1 C2 N1 . . 117.5(3) ?
C4 C3 C2 . . 121.1(4) ?
C4 C3 H3 . . 119.4 ?
C2 C3 H3 . . 119.4 ?
C5 C4 C3 . . 119.0(4) ?
C5 C4 H4 . . 120.5 ?
C3 C4 H4 . . 120.5 ?
C4 C5 C6 . . 121.1(4) ?
C4 C5 H5 . . 119.5 ?
C6 C5 H5 . . 119.5 ?
C5 C6 C1 . . 120.3(4) ?
C5 C6 H6 . . 119.8 ?
C1 C6 H6 . . 119.8 ?
N2 C21 C22 . . 123.7(4) ?
N2 C21 H21 . . 118.1 ?
C22 C21 H21 . . 118.1 ?
C23 C22 C21 . . 118.9(4) ?
C23 C22 H22 . . 120.5 ?
C21 C22 H22 . . 120.5 ?
C22 C23 C24 . . 118.4(4) ?
C22 C23 H23 . . 120.8 ?
C24 C23 H23 . . 120.8 ?
C23 C24 C25 . . 120.2(4) ?
C23 C24 H24 . . 119.9 ?
C25 C24 H24 . . 119.9 ?
N2 C25 C24 . . 122.0(4) ?
N2 C25 C26 . . 119.9(3) ?
C24 C25 C26 . . 118.1(4) ?
C25 C26 C27 . . 117.4(3) ?
C25 C26 H26A . . 108.0 ?
C27 C26 H26A . . 108.0 ?
C25 C26 H26B . . 108.0 ?
C27 C26 H26B . . 108.0 ?
H26A C26 H26B . . 107.2 ?
N1 C27 C26 . . 113.4(3) ?
N1 C27 H27A . . 108.9 ?
C26 C27 H27A . . 108.9 ?
N1 C27 H27B . . 108.9 ?
C26 C27 H27B . . 108.9 ?
H27A C27 H27B . . 107.7 ?
N3 C31 C32 . . 124.8(4) ?
N3 C31 H31 . . 117.6 ?
C32 C31 H31 . . 117.6 ?
C31 C32 C33 . . 118.6(4) ?
C31 C32 H32 . . 120.7 ?
C33 C32 H32 . . 120.7 ?
C34 C33 C32 . . 118.4(4) ?
C34 C33 H33 . . 120.8 ?
C32 C33 H33 . . 120.8 ?
C33 C34 C35 . . 120.0(4) ?
C33 C34 H34 . . 120.0 ?
C35 C34 H34 . . 120.0 ?
N3 C35 C34 . . 122.2(4) ?
N3 C35 C36 . . 118.1(3) ?
C34 C35 C36 . . 119.7(4) ?
C35 C36 C37 . . 113.7(4) ?
C35 C36 H36A . . 108.8 ?
C37 C36 H36A . . 108.8 ?
C35 C36 H36B . . 108.8 ?
C37 C36 H36B . . 108.8 ?
H36A C36 H36B . . 107.7 ?
N1 C37 C36 . . 113.2(4) ?
N1 C37 H37A . . 108.9 ?
C36 C37 H37A . . 108.9 ?
N1 C37 H37B . . 108.9 ?
C36 C37 H37B . . 108.9 ?
H37A C37 H37B . . 107.8 ?
C2 N1 C27 . . 111.6(3) ?
C2 N1 C37 . . 110.5(3) ?
C27 N1 C37 . . 106.2(3) ?
C2 N1 Ni1 . . 106.5(2) ?
C27 N1 Ni1 . . 111.0(2) ?
C37 N1 Ni1 . . 111.2(2) ?
C21 N2 C25 . . 116.7(3) ?
C21 N2 Ni1 . . 114.9(3) ?
C25 N2 Ni1 . . 128.4(3) ?
C35 N3 C31 . . 116.0(3) ?
C35 N3 Ni1 . . 126.3(3) ?
C31 N3 Ni1 . . 117.3(3) ?
O5 N4 O3 . . 120.4(6) ?
O5 N4 O4 . . 117.9(6) ?
O3 N4 O4 . . 121.7(6) ?
C1 O1 Ni1 . . 113.3(2) ?
C1 O1 Ni1 . 3_656 143.1(2) ?
Ni1 O2 H2A . . 119(4) ?
Ni1 O2 H2B . . 125(5) ?
H2A O2 H2B . . 112(6) ?
H6A O6 H6B . . 113(10) ?
H7A O7 H7B . . 105(8) ?
O1 Ni1 N1 . . 83.06(12) ?
O2 Ni1 N1 . . 95.45(14) ?
O1 Ni1 N2 . . 92.97(11) ?
O2 Ni1 N2 . . 83.84(14) ?
O1 Ni1 N2 3_656 . 90.43(11) ?
O1 Ni1 N3 . . 98.71(11) ?
O2 Ni1 N3 . . 84.53(14) ?
N1 Ni1 N3 . . 93.00(12) ?
O1 Ni1 O2 . . 176.48(13) y
O2 Ni1 O1 . 3_656 104.93(13) y
O1 Ni1 O1 . 3_656 76.52(11) y
N1 Ni1 N2 . . 90.57(12) y
N2 Ni1 N3 . . 168.11(12) y
O1 Ni1 N1 3_656 . 159.58(11) y
O1 Ni1 N3 3_656 . 90.16(11) y
Ni1 O1 Ni1 . 3_656 103.48(11) y

loop_
_geom_bond_atom_site_label_1
_geom_bond_atom_site_label_2
_geom_bond_site_symmetry_2
_geom_bond_distance
_geom_bond_publ_flag
C1 O1 . 1.337(4) ?
C1 C6 . 1.395(5) ?
C1 C2 . 1.407(5) ?
C2 C3 . 1.384(5) ?
C2 N1 . 1.459(5) ?
C3 C4 . 1.379(7) ?
C3 H3 . 0.9300 ?
C4 C5 . 1.377(7) ?
C4 H4 . 0.9300 ?
C5 C6 . 1.391(6) ?
C5 H5 . 0.9300 ?
C6 H6 . 0.9300 ?
C21 N2 . 1.341(5) ?
C21 C22 . 1.380(6) ?
C21 H21 . 0.9300 ?
C22 C23 . 1.366(6) ?
C22 H22 . 0.9300 ?
C23 C24 . 1.367(7) ?
C23 H23 . 0.9300 ?
C24 C25 . 1.385(6) ?
C24 H24 . 0.9300 ?
C25 N2 . 1.345(5) ?
C25 C26 . 1.501(6) ?
C26 C27 . 1.511(6) ?
C26 H26A . 0.9700 ?
C26 H26B . 0.9700 ?
C27 N1 . 1.493(5) ?
C27 H27A . 0.9700 ?
C27 H27B . 0.9700 ?
C31 N3 . 1.349(5) ?
C31 C32 . 1.363(6) ?
C31 H31 . 0.9300 ?
C32 C33 . 1.380(7) ?
C32 H32 . 0.9300 ?
C33 C34 . 1.366(7) ?
C33 H33 . 0.9300 ?
C34 C35 . 1.392(6) ?
C34 H34 . 0.9300 ?
C35 N3 . 1.349(5) ?
C35 C36 . 1.489(6) ?
C36 C37 . 1.515(7) ?
C36 H36A . 0.9700 ?
C36 H36B . 0.9700 ?
C37 N1 . 1.499(5) ?
C37 H37A . 0.9700 ?
C37 H37B . 0.9700 ?
N4 O5 . 1.200(6) ?
N4 O3 . 1.205(6) ?
N4 O4 . 1.216(6) ?
Ni1 O1 . 2.014(3) y
Ni1 O1 3_656 2.107(2) y
Ni1 O2 . 2.065(3) y
Ni1 N1 . 2.122(3) y
Ni1 N2 . 2.189(3) y
Ni1 N3 . 2.189(3) y
Ni1 Ni1 3_656 3.235(1) y
O(1) O(1) 3_656 2.552(3) y
O2 H2A . 0.83(6) ?
O2 H2B . 0.73(6) ?
O6 H6A . 0.75(9) ?
O6 H6B . 0.73(8) ?
O7 H7A . 0.91(10) ?
O7 H7B . 0.73(6) ?
C3 . H3 0.93 ?
C4 . H4 0.93 ?
C5 . H5 0.93 ?
C6 . H6 0.93 ?
C21 . H21 0.93 ?
C22 . H22 0.93 ?
C23 . H23 0.93 ?
C24 . H24 0.93 ?
C26 . H26A 0.97 ?
C26 . H26B 0.97 ?
C27 . H27A 0.97 ?
C27 . H27B 0.97 ?
C31 . H31 0.93 ?
C32 . H32 0.93 ?
H33 . C33 0.93 ?
C34 . H34 0.93 ?
C36 . H36A 0.97 ?
C36 . H36B 0.97 ?
C37 . H37A 0.97 ?
C37 . H37B 0.97 ?

loop_
_geom_hbond_atom_site_label_D
_geom_hbond_atom_site_label_H
_geom_hbond_atom_site_label_A
_geom_hbond_site_symmetry_A
_geom_hbond_distance_DH
_geom_hbond_distance_HA
_geom_hbond_distance_DA
_geom_hbond_angle_DHA
O2 H2A O7 . 0.83(6) 1.90(6) 2.726(6) 173(6)
O2 H2B O6 . 0.73(6) 2.01(6) 2.717(7) 163(6)
O6 H6A O4 3_556 0.75(9) 2.38(9) 3.101(10) 161(10)
O6 H6B O5 1_545 0.73(8) 2.20(8) 2.909(11) 163(10)
O7 H7A O4 2_545 0.91(10) 2.26(10) 3.071(8) 149(9)
O7 H7B O3 1_545 0.73(6) 2.19(7) 2.909(8) 172(7)

loop_
_geom_torsion_atom_site_label_1
_geom_torsion_atom_site_label_2
_geom_torsion_atom_site_label_3
_geom_torsion_atom_site_label_4
_geom_torsion_site_symmetry_1
_geom_torsion_site_symmetry_4
_geom_torsion
O1 C1 C2 C3 . . -179.7(3)
C6 C1 C2 C3 . . 0.3(5)
O1 C1 C2 N1 . . 1.9(5)
C6 C1 C2 N1 . . -178.0(3)
C1 C2 C3 C4 . . 0.6(6)
N1 C2 C3 C4 . . 178.8(4)
C2 C3 C4 C5 . . -1.5(7)
C3 C4 C5 C6 . . 1.5(7)
C4 C5 C6 C1 . . -0.6(6)
O1 C1 C6 C5 . . 179.8(3)
C2 C1 C6 C5 . . -0.3(5)
N2 C21 C22 C23 . . -1.3(7)
C21 C22 C23 C24 . . -1.3(7)
C22 C23 C24 C25 . . 2.0(7)
C23 C24 C25 N2 . . -0.3(6)
C23 C24 C25 C26 . . 178.8(4)
N2 C25 C26 C27 . . -31.4(5)
C24 C25 C26 C27 . . 149.5(4)
C25 C26 C27 N1 . . 73.4(5)
N3 C31 C32 C33 . . -0.6(8)
C31 C32 C33 C34 . . 0.1(8)
C32 C33 C34 C35 . . 0.2(8)
C33 C34 C35 N3 . . -0.3(7)
C33 C34 C35 C36 . . 179.3(5)
N3 C35 C36 C37 . . 49.9(6)
C34 C35 C36 C37 . . -129.7(4)
C35 C36 C37 N1 . . -84.3(5)
C3 C2 N1 C27 . . 57.3(5)
C1 C2 N1 C27 . . -124.5(3)
C3 C2 N1 C37 . . -60.7(5)
C1 C2 N1 C37 . . 117.6(4)
C3 C2 N1 Ni1 . . 178.5(3)
C1 C2 N1 Ni1 . . -3.2(4)
C26 C27 N1 C2 . . 48.8(4)
C26 C27 N1 C37 . . 169.3(4)
C26 C27 N1 Ni1 . . -69.8(4)
C36 C37 N1 C2 . . -56.3(5)
C36 C37 N1 C27 . . -177.5(4)
C36 C37 N1 Ni1 . . 61.7(4)
C22 C21 N2 C25 . . 2.9(6)
C22 C21 N2 Ni1 . . -176.7(4)
C24 C25 N2 C21 . . -2.1(6)
C26 C25 N2 C21 . . 178.8(4)
C24 C25 N2 Ni1 . . 177.5(3)
C26 C25 N2 Ni1 . . -1.7(5)
C34 C35 N3 C31 . . -0.1(6)
C36 C35 N3 C31 . . -179.7(4)
C34 C35 N3 Ni1 . . 172.1(3)
C36 C35 N3 Ni1 . . -7.5(6)
C32 C31 N3 C35 . . 0.5(7)
C32 C31 N3 Ni1 . . -172.4(4)
C6 C1 O1 Ni1 . . -179.4(3)
C2 C1 O1 Ni1 . . 0.7(4)
C6 C1 O1 Ni1 . 3_656 -2.7(6)
C2 C1 O1 Ni1 . 3_656 177.4(3)
C1 O1 Ni1 O1 . 3_656 178.0(3)
Ni1 O1 Ni1 O1 3_656 3_656 0.0
C1 O1 Ni1 N1 . . -1.9(2)
Ni1 O1 Ni1 N1 3_656 . -179.95(13)
C1 O1 Ni1 N2 . . 88.3(2)
Ni1 O1 Ni1 N2 3_656 . -89.73(12)
C1 O1 Ni1 N3 . . -93.9(2)
Ni1 O1 Ni1 N3 3_656 . 88.06(13)
C2 N1 Ni1 O1 . . 2.7(2)
C27 N1 Ni1 O1 . . 124.3(3)
C37 N1 Ni1 O1 . . -117.7(3)
C2 N1 Ni1 O2 . . -174.1(2)
C27 N1 Ni1 O2 . . -52.4(3)
C37 N1 Ni1 O2 . . 65.6(3)
C2 N1 Ni1 O1 . 3_656 2.5(5)
C27 N1 Ni1 O1 . 3_656 124.2(3)
C37 N1 Ni1 O1 . 3_656 -117.8(4)
C2 N1 Ni1 N2 . . -90.2(2)
C27 N1 Ni1 N2 . . 31.4(3)
C37 N1 Ni1 N2 . . 149.4(3)
C2 N1 Ni1 N3 . . 101.1(2)
C27 N1 Ni1 N3 . . -137.2(3)
C37 N1 Ni1 N3 . . -19.2(3)
C21 N2 Ni1 O1 . . 97.4(3)
C25 N2 Ni1 O1 . . -82.2(3)
C21 N2 Ni1 O2 . . -84.1(3)
C25 N2 Ni1 O2 . . 96.3(3)
C21 N2 Ni1 O1 . 3_656 20.9(3)
C25 N2 Ni1 O1 . 3_656 -158.7(3)
C21 N2 Ni1 N1 . . -179.5(3)
C25 N2 Ni1 N1 . . 0.9(3)
C21 N2 Ni1 N3 . . -72.0(6)
C25 N2 Ni1 N3 . . 108.5(6)
C35 N3 Ni1 O1 . . 77.2(3)
C31 N3 Ni1 O1 . . -110.7(3)
C35 N3 Ni1 O2 . . -101.5(3)
C31 N3 Ni1 O2 . . 70.6(3)
C35 N3 Ni1 O1 . 3_656 153.5(3)
C31 N3 Ni1 O1 . 3_656 -34.3(3)
C35 N3 Ni1 N1 . . -6.3(3)
C31 N3 Ni1 N1 . . 165.8(3)
C35 N3 Ni1 N2 . . -113.6(6)
C31 N3 Ni1 N2 . . 58.5(7)
